data_7106956
loop_
_publ_author_name
'Sabine Standfuss'
'Elise Abinet'
'Thomas P. Spaniol'
'Jun Okuda'

_publ_section_title
;
 Allyl complexes of scandium: synthesis and structure of neutral, cationic
 and anionic derivatives
;
_journal_name_full Chem.Commun.
_journal_page_first 11441
_journal_paper_doi 10.1039/c1cc14180e
_journal_volume 47
_journal_year 2011
_chemical_formula_moiety 'C17 H31 O2 Sc'
_chemical_formula_sum 'C17 H31 O2 Sc'
_chemical_formula_weight 312.38
_chemical_name_systematic
;
?
;
_space_group_IT_number 14
_symmetry_cell_setting monoclinic
_symmetry_space_group_name_Hall '-P 2ybc'
_symmetry_space_group_name_H-M 'P 1 21/c 1'
_atom_sites_solution_hydrogens geom
_atom_sites_solution_primary direct
_atom_sites_solution_secondary difmap
_audit_creation_method SHELXL-97
_cell_angle_alpha 90.00
_cell_angle_beta 104.738(7)
_cell_angle_gamma 90.00
_cell_formula_units_Z 8
_cell_length_a 14.341(6)
_cell_length_b 21.027(9)
_cell_length_c 11.963(5)
_cell_measurement_reflns_used 4816
_cell_measurement_temperature 100(2)
_cell_measurement_theta_max 25.81
_cell_measurement_theta_min 2.43
_cell_volume 3489(3)
_computing_cell_refinement 'Bruker SMART (2001)'
_computing_data_collection 'Bruker SMART (2001)'
_computing_data_reduction 'Bruker SAINT+ (1999)'
_computing_molecular_graphics 'ORTEP-III (Farrugia, 1999)'
_computing_structure_refinement 'SHELXL-97 (Sheldrick, 1997)'
_computing_structure_solution 'SIR-92 (Altomare 1992)'
_diffrn_ambient_temperature 100(2)
_diffrn_measured_fraction_theta_full 0.992
_diffrn_measured_fraction_theta_max 0.992
_diffrn_measurement_device_type 'CCD area detector'
_diffrn_measurement_method 'omega scans'
_diffrn_radiation_monochromator multilayer
_diffrn_radiation_source microsource
_diffrn_radiation_type MoK\a
_diffrn_radiation_wavelength 0.71073
_diffrn_reflns_av_R_equivalents 0.1140
_diffrn_reflns_av_sigmaI/netI 0.0872
_diffrn_reflns_limit_h_max 17
_diffrn_reflns_limit_h_min -18
_diffrn_reflns_limit_k_max 26
_diffrn_reflns_limit_k_min -26
_diffrn_reflns_limit_l_max 15
_diffrn_reflns_limit_l_min -15
_diffrn_reflns_number 41084
_diffrn_reflns_theta_full 26.71
_diffrn_reflns_theta_max 26.71
_diffrn_reflns_theta_min 1.47
_exptl_absorpt_coefficient_mu 0.422
_exptl_absorpt_correction_T_max 0.9129
_exptl_absorpt_correction_T_min 0.8296
_exptl_absorpt_correction_type multi-scan
_exptl_absorpt_process_details 'Bruker Mulabs'
_exptl_crystal_colour yellow
_exptl_crystal_density_diffrn 1.189
_exptl_crystal_density_method 'not measured'
_exptl_crystal_description block
_exptl_crystal_F_000 1360
_exptl_crystal_size_max 0.46
_exptl_crystal_size_mid 0.34
_exptl_crystal_size_min 0.22
_refine_diff_density_max 1.565
_refine_diff_density_min -0.599
_refine_diff_density_rms 0.125
_refine_ls_extinction_method none
_refine_ls_goodness_of_fit_ref 0.974
_refine_ls_hydrogen_treatment constr
_refine_ls_matrix_type full
_refine_ls_number_parameters 360
_refine_ls_number_reflns 7333
_refine_ls_number_restraints 0
_refine_ls_restrained_S_all 0.974
_refine_ls_R_factor_all 0.1171
_refine_ls_R_factor_gt 0.0753
_refine_ls_shift/su_max 0.001
_refine_ls_shift/su_mean 0.000
_refine_ls_structure_factor_coef Fsqd
_refine_ls_weighting_details 'calc w=1/[\s^2^(Fo^2^)+(0.1229P)^2^+0.0000P] where P=(Fo^2^+2Fc^2^)/3'
_refine_ls_weighting_scheme calc
_refine_ls_wR_factor_gt 0.1986
_refine_ls_wR_factor_ref 0.2238
_reflns_number_gt 4296
_reflns_number_total 7333
_reflns_threshold_expression >2sigma(I)
_cod_data_source_file c1cc14180e.txt
_cod_data_source_block 1a
_cod_database_code 7106956

loop_
_symmetry_equiv_pos_as_xyz
'x, y, z'
'-x, y+1/2, -z+1/2'
'-x, -y, -z'
'x, -y-1/2, z-1/2'

loop_
_atom_site_label
_atom_site_type_symbol
_atom_site_fract_x
_atom_site_fract_y
_atom_site_fract_z
_atom_site_U_iso_or_equiv
_atom_site_adp_type
_atom_site_occupancy
_atom_site_symmetry_multiplicity
_atom_site_calc_flag
_atom_site_refinement_flags
_atom_site_disorder_assembly
_atom_site_disorder_group
Sc1 Sc 0.49338(5) 0.87914(3) 0.72831(6) 0.0165(2) Uani 1 1 d . . .
Sc2 Sc 0.98386(5) 0.86980(3) 0.73966(6) 0.0170(2) Uani 1 1 d . . .
O1 O 0.5936(2) 0.87809(12) 0.9041(2) 0.0339(7) Uani 1 1 d . . .
O2 O 0.38952(19) 0.87883(11) 0.5567(2) 0.0252(6) Uani 1 1 d . . .
O3 O 0.86296(19) 0.86944(12) 0.5796(2) 0.0269(6) Uani 1 1 d . B .
O4 O 1.10565(18) 0.87318(11) 0.8966(2) 0.0252(6) Uani 1 1 d . B .
C1 C 0.5560(3) 0.77943(17) 0.6895(3) 0.0237(9) Uani 1 1 d . . .
H1A H 0.5455 0.7764 0.6046 0.028 Uiso 1 1 calc R . .
H1B H 0.6266 0.7810 0.7227 0.028 Uiso 1 1 calc R . .
C2 C 0.5217(3) 0.71914(18) 0.7283(4) 0.0326(10) Uani 1 1 d . . .
H2 H 0.5407 0.7115 0.8092 0.039 Uiso 1 1 calc R . .
C3 C 0.4685(3) 0.6748(2) 0.6661(4) 0.0463(12) Uani 1 1 d . . .
H3A H 0.4470 0.6794 0.5846 0.056 Uiso 1 1 calc R . .
H3B H 0.4515 0.6380 0.7026 0.056 Uiso 1 1 calc R . .
C4 C 0.5341(3) 0.98966(18) 0.7029(4) 0.0330(10) Uani 1 1 d . . .
H4A H 0.4738 0.9807 0.6501 0.040 Uiso 1 1 calc R . .
H4B H 0.5384 1.0218 0.7597 0.040 Uiso 1 1 calc R . .
C5 C 0.6156(3) 0.95577(19) 0.6968(4) 0.0389(11) Uani 1 1 d . . .
H5 H 0.6741 0.9665 0.7514 0.047 Uiso 1 1 calc R . .
C6 C 0.6199(3) 0.9087(2) 0.6204(4) 0.0411(12) Uani 1 1 d . . .
H6A H 0.5633 0.8963 0.5641 0.049 Uiso 1 1 calc R . .
H6B H 0.6796 0.8883 0.6233 0.049 Uiso 1 1 calc R . .
C7 C 0.3819(3) 0.8121(2) 0.8075(4) 0.0337(10) Uani 1 1 d . . .
H7A H 0.4446 0.8120 0.8588 0.040 Uiso 1 1 calc R . .
H7B H 0.3519 0.7730 0.7786 0.040 Uiso 1 1 calc R . .
C8 C 0.3351(3) 0.8681(2) 0.7755(4) 0.0481(13) Uani 1 1 d . . .
H8 H 0.2726 0.8665 0.7241 0.058 Uiso 1 1 calc R . .
C9 C 0.3736(3) 0.9289(2) 0.8138(4) 0.0393(11) Uani 1 1 d . . .
H9A H 0.4359 0.9323 0.8652 0.047 Uiso 1 1 calc R . .
H9B H 0.3370 0.9662 0.7880 0.047 Uiso 1 1 calc R . .
C10 C 0.6136(4) 0.9320(2) 0.9842(4) 0.0638(18) Uani 1 1 d . . .
H10A H 0.6172 0.9719 0.9417 0.077 Uiso 1 1 calc R . .
H10B H 0.5620 0.9363 1.0250 0.077 Uiso 1 1 calc R . .
C11 C 0.7022(4) 0.9194(2) 1.0631(5) 0.0609(16) Uani 1 1 d . . .
H11A H 0.7045 0.9395 1.1387 0.073 Uiso 1 1 calc R . .
H11B H 0.7560 0.9364 1.0341 0.073 Uiso 1 1 calc R . .
C12 C 0.7099(3) 0.84777(19) 1.0755(3) 0.0333(10) Uani 1 1 d . . .
H12A H 0.6868 0.8330 1.1424 0.040 Uiso 1 1 calc R . .
H12B H 0.7772 0.8334 1.0853 0.040 Uiso 1 1 calc R . .
C13 C 0.6452(3) 0.82351(18) 0.9627(3) 0.0247(9) Uani 1 1 d . . .
H13A H 0.6843 0.8037 0.9148 0.030 Uiso 1 1 calc R . .
H13B H 0.5994 0.7914 0.9780 0.030 Uiso 1 1 calc R . .
C14 C 0.3253(3) 0.93007(18) 0.4979(3) 0.0289(9) Uani 1 1 d . . .
H14A H 0.3631 0.9677 0.4860 0.035 Uiso 1 1 calc R . .
H14B H 0.2797 0.9429 0.5436 0.035 Uiso 1 1 calc R . .
C15 C 0.2724(3) 0.90165(18) 0.3841(3) 0.0283(9) Uani 1 1 d . . .
H15A H 0.3106 0.9050 0.3261 0.034 Uiso 1 1 calc R . .
H15B H 0.2090 0.9224 0.3535 0.034 Uiso 1 1 calc R . .
C16 C 0.2606(3) 0.83247(18) 0.4167(3) 0.0273(9) Uani 1 1 d . . .
H16A H 0.2092 0.8278 0.4578 0.033 Uiso 1 1 calc R . .
H16B H 0.2464 0.8045 0.3479 0.033 Uiso 1 1 calc R . .
C17 C 0.3594(3) 0.81882(18) 0.4957(3) 0.0299(10) Uani 1 1 d . . .
H17A H 0.3558 0.7844 0.5509 0.036 Uiso 1 1 calc R . .
H17B H 0.4052 0.8060 0.4503 0.036 Uiso 1 1 calc R . .
C18 C 0.9320(3) 0.97167(16) 0.7812(3) 0.0240(9) Uani 1 1 d . B .
H18A H 0.8614 0.9733 0.7473 0.029 Uiso 1 1 calc R . .
H18B H 0.9422 0.9741 0.8661 0.029 Uiso 1 1 calc R . .
C19 C 0.9727(3) 1.03045(17) 0.7453(4) 0.0305(10) Uani 1 1 d . . .
H19 H 0.9564 1.0384 0.6644 0.037 Uiso 1 1 calc R B .
C20 C 1.0295(3) 1.07425(19) 0.8110(4) 0.0453(12) Uani 1 1 d . B .
H20A H 1.0486 1.0693 0.8926 0.054 Uiso 1 1 calc R . .
H20B H 1.0505 1.1102 0.7758 0.054 Uiso 1 1 calc R . .
C21 C 1.0906(3) 0.92759(19) 0.6388(4) 0.0343(10) Uani 1 1 d . B .
H21A H 1.1178 0.9312 0.7197 0.041 Uiso 1 1 calc R . .
H21B H 1.0765 0.9648 0.5925 0.041 Uiso 1 1 calc R . .
C22 C 1.0710(3) 0.8662(2) 0.5866(4) 0.0414(12) Uani 1 1 d . B .
H22 H 1.0439 0.8646 0.5055 0.050 Uiso 1 1 calc R . .
C23 C 1.0886(3) 0.80882(19) 0.6456(4) 0.0324(10) Uani 1 1 d . B .
H23A H 1.1157 0.8085 0.7268 0.039 Uiso 1 1 calc R . .
H23B H 1.0736 0.7699 0.6047 0.039 Uiso 1 1 calc R . .
C24 C 0.8698(4) 0.8472(2) 0.8694(4) 0.0487(13) Uani 1 1 d . B .
H24A H 0.9296 0.8615 0.9170 0.058 Uiso 0.66 1 calc PR A 1
H24B H 0.8117 0.8681 0.8718 0.058 Uiso 0.66 1 calc PR A 1
H24C H 0.8301 0.8599 0.7965 0.058 Uiso 0.34 1 calc PR A 2
H24D H 0.8663 0.8692 0.9375 0.058 Uiso 0.34 1 calc PR A 2
C25A C 0.8675(4) 0.7983(3) 0.7999(5) 0.0272(13) Uiso 0.66 1 d P B 1
H25A H 0.8054 0.7866 0.7548 0.033 Uiso 0.66 1 calc PR B 1
C25B C 0.9228(9) 0.8046(6) 0.8751(11) 0.034(3) Uiso 0.34 1 d P B 2
H25B H 0.9595 0.7953 0.9513 0.041 Uiso 0.34 1 calc PR B 2
C26 C 0.9438(3) 0.76149(18) 0.7835(4) 0.0375(11) Uani 1 1 d . B .
H26A H 1.0080 0.7706 0.8259 0.045 Uiso 0.66 1 calc PR C 1
H26B H 0.9317 0.7272 0.7300 0.045 Uiso 0.66 1 calc PR C 1
H26C H 0.9105 0.7673 0.7047 0.045 Uiso 0.34 1 calc PR C 2
H26D H 0.9904 0.7286 0.8047 0.045 Uiso 0.34 1 calc PR C 2
C27 C 0.8327(3) 0.92635(19) 0.5099(3) 0.0333(10) Uani 1 1 d . . .
H27A H 0.8896 0.9503 0.5005 0.040 Uiso 1 1 calc R B .
H27B H 0.7944 0.9544 0.5477 0.040 Uiso 1 1 calc R . .
C28 C 0.7733(4) 0.9049(2) 0.3957(4) 0.0665(18) Uani 1 1 d . B .
H28A H 0.8087 0.9110 0.3354 0.080 Uiso 0.50 1 calc PR D 1
H28B H 0.7122 0.9290 0.3736 0.080 Uiso 0.50 1 calc PR D 1
H28C H 0.7044 0.9140 0.3893 0.080 Uiso 0.50 1 calc PR D 2
H28D H 0.7928 0.9280 0.3332 0.080 Uiso 0.50 1 calc PR D 2
C29A C 0.7534(6) 0.8338(4) 0.4101(7) 0.0273(19) Uiso 0.50 1 d P B 1
H29A H 0.6877 0.8276 0.4204 0.033 Uiso 0.50 1 calc PR B 1
H29B H 0.7595 0.8094 0.3416 0.033 Uiso 0.50 1 calc PR B 1
C29B C 0.7863(7) 0.8406(4) 0.3849(8) 0.037(2) Uiso 0.50 1 d P B 2
H29C H 0.8340 0.8325 0.3395 0.045 Uiso 0.50 1 calc PR B 2
H29D H 0.7247 0.8200 0.3452 0.045 Uiso 0.50 1 calc PR B 2
C30 C 0.8233(3) 0.8142(2) 0.5094(4) 0.0374(11) Uani 1 1 d . . .
H30A H 0.8757 0.7912 0.4863 0.045 Uiso 0.50 1 calc PR B 1
H30B H 0.7937 0.7848 0.5552 0.045 Uiso 0.50 1 calc PR B 1
H30C H 0.7699 0.7951 0.5364 0.045 Uiso 0.50 1 calc PR B 2
H30D H 0.8737 0.7815 0.5127 0.045 Uiso 0.50 1 calc PR B 2
C31 C 1.1354(3) 0.93266(18) 0.9594(4) 0.0348(11) Uani 1 1 d . . .
H31A H 1.0831 0.9491 0.9917 0.042 Uiso 1 1 calc R B .
H31B H 1.1509 0.9652 0.9070 0.042 Uiso 1 1 calc R . .
C32 C 1.2225(3) 0.91753(18) 1.0541(3) 0.0313(10) Uani 1 1 d . B .
H32A H 1.2255 0.9441 1.1232 0.038 Uiso 1 1 calc R . .
H32B H 1.2824 0.9234 1.0286 0.038 Uiso 1 1 calc R . .
C33 C 1.2061(3) 0.84750(18) 1.0778(3) 0.0306(10) Uani 1 1 d . . .
H33A H 1.2671 0.8261 1.1172 0.037 Uiso 1 1 calc R B .
H33B H 1.1589 0.8426 1.1249 0.037 Uiso 1 1 calc R . .
C34 C 1.1674(3) 0.82260(18) 0.9587(3) 0.0257(9) Uani 1 1 d . B .
H34A H 1.2204 0.8132 0.9220 0.031 Uiso 1 1 calc R . .
H34B H 1.1297 0.7832 0.9598 0.031 Uiso 1 1 calc R . .

loop_
_atom_site_aniso_label
_atom_site_aniso_U_11
_atom_site_aniso_U_22
_atom_site_aniso_U_33
_atom_site_aniso_U_23
_atom_site_aniso_U_13
_atom_site_aniso_U_12
Sc1 0.0178(4) 0.0159(4) 0.0180(4) 0.0007(3) 0.0085(3) 0.0017(3)
Sc2 0.0165(4) 0.0151(4) 0.0217(4) 0.0013(3) 0.0089(3) 0.0014(3)
O1 0.0466(19) 0.0192(15) 0.0279(15) -0.0026(12) -0.0052(14) 0.0037(13)
O2 0.0290(15) 0.0165(14) 0.0257(14) -0.0004(11) -0.0013(12) 0.0015(11)
O3 0.0316(16) 0.0210(15) 0.0250(15) -0.0025(11) 0.0012(12) -0.0009(12)
O4 0.0229(14) 0.0205(14) 0.0296(15) -0.0023(11) 0.0018(12) 0.0068(11)
C1 0.020(2) 0.027(2) 0.024(2) -0.0008(16) 0.0072(17) 0.0024(16)
C2 0.036(2) 0.025(2) 0.038(2) -0.0017(18) 0.011(2) 0.0015(19)
C3 0.048(3) 0.037(3) 0.057(3) 0.005(2) 0.019(3) 0.000(2)
C4 0.033(2) 0.023(2) 0.043(3) -0.0060(18) 0.010(2) -0.0075(18)
C5 0.029(2) 0.027(2) 0.062(3) 0.012(2) 0.015(2) -0.0095(19)
C6 0.031(3) 0.036(3) 0.067(3) 0.014(2) 0.032(2) -0.002(2)
C7 0.021(2) 0.040(3) 0.045(3) 0.011(2) 0.017(2) 0.0011(19)
C8 0.029(3) 0.065(4) 0.058(3) 0.006(3) 0.025(2) 0.004(2)
C9 0.030(2) 0.044(3) 0.050(3) -0.011(2) 0.021(2) 0.011(2)
C10 0.092(5) 0.035(3) 0.041(3) -0.007(2) -0.026(3) 0.007(3)
C11 0.057(4) 0.047(3) 0.062(4) -0.024(3) -0.017(3) 0.020(3)
C12 0.030(2) 0.040(3) 0.024(2) 0.0080(18) -0.0031(19) -0.0070(19)
C13 0.023(2) 0.025(2) 0.026(2) 0.0054(16) 0.0052(17) -0.0010(16)
C14 0.027(2) 0.022(2) 0.033(2) 0.0049(17) 0.0001(19) 0.0082(17)
C15 0.025(2) 0.026(2) 0.030(2) 0.0034(17) -0.0009(18) 0.0011(17)
C16 0.024(2) 0.027(2) 0.032(2) -0.0037(17) 0.0094(18) -0.0037(17)
C17 0.040(3) 0.024(2) 0.021(2) -0.0024(16) -0.0017(18) 0.0019(18)
C18 0.018(2) 0.022(2) 0.031(2) -0.0007(16) 0.0049(17) 0.0048(16)
C19 0.026(2) 0.020(2) 0.044(3) 0.0055(18) 0.0059(19) 0.0061(17)
C20 0.039(3) 0.021(2) 0.070(3) 0.004(2) 0.002(2) 0.000(2)
C21 0.032(2) 0.035(3) 0.043(3) 0.014(2) 0.023(2) 0.0040(19)
C22 0.036(3) 0.063(3) 0.033(2) 0.004(2) 0.022(2) 0.004(2)
C23 0.038(3) 0.035(2) 0.029(2) -0.0077(18) 0.018(2) 0.0070(19)
C24 0.052(3) 0.044(3) 0.066(3) -0.005(2) 0.045(3) -0.018(2)
C26 0.042(3) 0.022(2) 0.053(3) 0.0055(19) 0.019(2) -0.0025(19)
C27 0.033(2) 0.026(2) 0.040(3) 0.0084(18) 0.009(2) 0.0001(18)
C28 0.109(5) 0.046(3) 0.028(3) 0.009(2) -0.014(3) -0.022(3)
C30 0.043(3) 0.028(2) 0.036(3) -0.0118(19) 0.000(2) -0.004(2)
C31 0.036(3) 0.024(2) 0.035(2) -0.0071(18) -0.009(2) 0.0029(18)
C32 0.031(2) 0.029(2) 0.030(2) -0.0027(18) 0.0012(19) 0.0020(18)
C33 0.029(2) 0.034(2) 0.023(2) 0.0052(17) -0.0021(18) 0.0029(18)
C34 0.020(2) 0.025(2) 0.031(2) 0.0048(17) 0.0049(17) 0.0067(16)

loop_
_atom_type_symbol
_atom_type_description
_atom_type_scat_dispersion_real
_atom_type_scat_dispersion_imag
_atom_type_scat_source
C C 0.0033 0.0016 'International Tables Vol C Tables 4.2.6.8 and 6.1.1.4'
H H 0.0000 0.0000 'International Tables Vol C Tables 4.2.6.8 and 6.1.1.4'
O O 0.0106 0.0060 'International Tables Vol C Tables 4.2.6.8 and 6.1.1.4'
Sc Sc 0.2519 0.3716 'International Tables Vol C Tables 4.2.6.8 and 6.1.1.4'

loop_
_geom_angle_atom_site_label_1
_geom_angle_atom_site_label_2
_geom_angle_atom_site_label_3
_geom_angle
O2 Sc1 O1 177.82(11)
O2 Sc1 C1 90.85(11)
O1 Sc1 C1 89.46(11)
O2 Sc1 C4 90.75(12)
O1 Sc1 C4 90.57(12)
C1 Sc1 C4 134.78(14)
O2 Sc1 C9 90.60(13)
O1 Sc1 C9 87.86(14)
C1 Sc1 C9 143.22(14)
C4 Sc1 C9 81.94(15)
O2 Sc1 C5 101.34(13)
O1 Sc1 C5 80.69(14)
C1 Sc1 C5 103.11(14)
C4 Sc1 C5 32.78(13)
C9 Sc1 C5 112.59(15)
O2 Sc1 C8 76.81(14)
O1 Sc1 C8 101.08(15)
C1 Sc1 C8 112.05(15)
C4 Sc1 C8 112.28(15)
C9 Sc1 C8 33.48(14)
C5 Sc1 C8 144.78(16)
O2 Sc1 C7 90.32(13)
O1 Sc1 C7 87.57(13)
C1 Sc1 C7 83.44(13)
C4 Sc1 C7 141.74(14)
C9 Sc1 C7 59.80(15)
C5 Sc1 C7 166.42(16)
C8 Sc1 C7 31.79(13)
O2 Sc1 C6 85.93(14)
O1 Sc1 C6 96.24(14)
C1 Sc1 C6 76.31(13)
C4 Sc1 C6 58.74(14)
C9 Sc1 C6 140.42(15)
C5 Sc1 C6 31.26(14)
C8 Sc1 C6 160.71(16)
C7 Sc1 C6 159.34(15)
O4 Sc2 O3 178.06(10)
O4 Sc2 C18 90.88(11)
O3 Sc2 C18 88.05(11)
O4 Sc2 C26 91.47(13)
O3 Sc2 C26 90.43(13)
C18 Sc2 C26 134.27(14)
O4 Sc2 C25B 78.2(3)
O3 Sc2 C25B 103.6(3)
C18 Sc2 C25B 100.6(3)
C26 Sc2 C25B 36.0(3)
O4 Sc2 C23 87.86(13)
O3 Sc2 C23 92.13(13)
C18 Sc2 C23 146.34(14)
C26 Sc2 C23 79.39(14)
C25B Sc2 C23 112.0(3)
O4 Sc2 C22 100.99(14)
O3 Sc2 C22 78.03(13)
C18 Sc2 C22 115.46(14)
C26 Sc2 C22 108.83(15)
C25B Sc2 C22 143.9(3)
C23 Sc2 C22 32.77(13)
O4 Sc2 C25A 102.50(16)
O3 Sc2 C25A 79.32(16)
C18 Sc2 C25A 102.52(16)
C26 Sc2 C25A 32.90(16)
C25B Sc2 C25A 24.5(3)
C23 Sc2 C25A 110.58(17)
C22 Sc2 C25A 134.54(18)
O4 Sc2 C21 86.89(13)
O3 Sc2 C21 91.42(13)
C18 Sc2 C21 85.69(13)
C26 Sc2 C21 140.04(14)
C25B Sc2 C21 163.8(3)
C23 Sc2 C21 60.65(14)
C22 Sc2 C21 33.49(14)
C25A Sc2 C21 167.28(18)
O4 Sc2 C24 88.85(15)
O3 Sc2 C24 92.45(15)
C18 Sc2 C24 75.97(14)
C26 Sc2 C24 58.43(14)
C25B Sc2 C24 26.7(3)
C23 Sc2 C24 137.58(15)
C22 Sc2 C24 164.45(16)
C25A Sc2 C24 30.15(16)
C21 Sc2 C24 161.11(14)
C13 O1 C10 107.8(3)
C13 O1 Sc1 126.4(2)
C10 O1 Sc1 125.6(2)
C17 O2 C14 108.8(3)
C17 O2 Sc1 120.6(2)
C14 O2 Sc1 129.3(2)
C27 O3 C30 107.9(3)
C27 O3 Sc2 122.7(2)
C30 O3 Sc2 126.8(2)
C34 O4 C31 107.5(3)
C34 O4 Sc2 130.8(2)
C31 O4 Sc2 121.7(2)
C2 C1 Sc1 121.6(3)
C2 C1 H1A 106.9
Sc1 C1 H1A 106.9
C2 C1 H1B 106.9
Sc1 C1 H1B 106.9
H1A C1 H1B 106.7
C3 C2 C1 128.7(4)
C3 C2 H2 115.6
C1 C2 H2 115.6
C2 C3 H3A 120.0
C2 C3 H3B 120.0
H3A C3 H3B 120.0
C5 C4 Sc1 75.4(2)
C5 C4 H4A 120.0
Sc1 C4 H4A 71.8
C5 C4 H4B 120.0
Sc1 C4 H4B 124.4
H4A C4 H4B 120.0
C6 C5 C4 126.3(4)
C6 C5 Sc1 77.5(2)
C4 C5 Sc1 71.8(2)
C6 C5 H5 116.8
C4 C5 H5 116.8
Sc1 C5 H5 125.8
C5 C6 Sc1 71.2(2)
C5 C6 H6A 120.0
Sc1 C6 H6A 72.7
C5 C6 H6B 120.0
Sc1 C6 H6B 128.3
H6A C6 H6B 120.0
C8 C7 Sc1 73.8(2)
C8 C7 H7A 120.0
Sc1 C7 H7A 69.7
C8 C7 H7B 120.0
Sc1 C7 H7B 128.7
H7A C7 H7B 120.0
C7 C8 C9 124.4(5)
C7 C8 Sc1 74.4(2)
C9 C8 Sc1 71.8(2)
C7 C8 H8 117.8
C9 C8 H8 117.8
Sc1 C8 H8 128.5
C8 C9 Sc1 74.7(2)
C8 C9 H9A 120.0
Sc1 C9 H9A 70.0
C8 C9 H9B 120.0
Sc1 C9 H9B 127.3
H9A C9 H9B 120.0
C11 C10 O1 106.8(4)
C11 C10 H10A 110.4
O1 C10 H10A 110.4
C11 C10 H10B 110.4
O1 C10 H10B 110.4
H10A C10 H10B 108.6
C10 C11 C12 106.5(4)
C10 C11 H11A 110.4
C12 C11 H11A 110.4
C10 C11 H11B 110.4
C12 C11 H11B 110.4
H11A C11 H11B 108.6
C11 C12 C13 103.6(3)
C11 C12 H12A 111.0
C13 C12 H12A 111.0
C11 C12 H12B 111.0
C13 C12 H12B 111.0
H12A C12 H12B 109.0
O1 C13 C12 106.6(3)
O1 C13 H13A 110.4
C12 C13 H13A 110.4
O1 C13 H13B 110.4
C12 C13 H13B 110.4
H13A C13 H13B 108.6
O2 C14 C15 104.6(3)
O2 C14 H14A 110.8
C15 C14 H14A 110.8
O2 C14 H14B 110.8
C15 C14 H14B 110.8
H14A C14 H14B 108.9
C14 C15 C16 102.1(3)
C14 C15 H15A 111.3
C16 C15 H15A 111.3
C14 C15 H15B 111.3
C16 C15 H15B 111.3
H15A C15 H15B 109.2
C17 C16 C15 101.1(3)
C17 C16 H16A 111.5
C15 C16 H16A 111.5
C17 C16 H16B 111.5
C15 C16 H16B 111.5
H16A C16 H16B 109.4
O2 C17 C16 104.9(3)
O2 C17 H17A 110.8
C16 C17 H17A 110.8
O2 C17 H17B 110.8
C16 C17 H17B 110.8
H17A C17 H17B 108.8
C19 C18 Sc2 121.9(3)
C19 C18 H18A 106.8
Sc2 C18 H18A 106.8
C19 C18 H18B 106.8
Sc2 C18 H18B 106.8
H18A C18 H18B 106.7
C20 C19 C18 129.0(4)
C20 C19 H19 115.5
C18 C19 H19 115.5
C19 C20 H20A 120.0
C19 C20 H20B 120.0
H20A C20 H20B 120.0
C22 C21 Sc2 72.2(2)
C22 C21 H21A 120.0
Sc2 C21 H21A 71.8
C22 C21 H21B 120.0
Sc2 C21 H21B 128.1
H21A C21 H21B 120.0
C23 C22 C21 125.0(4)
C23 C22 Sc2 73.2(2)
C21 C22 Sc2 74.3(2)
C23 C22 H22 117.5
C21 C22 H22 117.5
Sc2 C22 H22 127.3
C22 C23 Sc2 74.1(2)
C22 C23 H23A 120.0
Sc2 C23 H23A 71.0
C22 C23 H23B 120.0
Sc2 C23 H23B 126.9
H23A C23 H23B 120.0
C25B C24 C25A 49.3(7)
C25B C24 Sc2 70.8(7)
C25A C24 Sc2 71.4(3)
C25B C24 H24A 74.5
C25A C24 H24A 120.0
Sc2 C24 H24A 71.8
C25B C24 H24B 156.7
C25A C24 H24B 120.0
Sc2 C24 H24B 129.2
H24A C24 H24B 120.0
C25B C24 H24C 120.0
C25A C24 H24C 74.2
Sc2 C24 H24C 73.7
H24A C24 H24C 134.4
H24B C24 H24C 64.7
C25B C24 H24D 120.0
C25A C24 H24D 157.4
Sc2 C24 H24D 127.6
H24A C24 H24D 64.4
H24B C24 H24D 60.6
H24C C24 H24D 120.0
C24 C25A C26 128.9(6)
C24 C25A Sc2 78.5(3)
C26 C25A Sc2 71.7(3)
C24 C25A H25A 115.6
C26 C25A H25A 115.6
Sc2 C25A H25A 126.5
C24 C25B C26 131.8(11)
C24 C25B Sc2 82.4(7)
C26 C25B Sc2 71.6(5)
C24 C25B H25B 114.1
C26 C25B H25B 114.1
Sc2 C25B H25B 123.1
C25A C26 Sc2 75.4(3)
C25B C26 Sc2 72.3(5)
C25A C26 H26A 120.0
Sc2 C26 H26A 71.1
C25A C26 H26B 120.0
Sc2 C26 H26B 125.2
H26A C26 H26B 120.0
C25B C26 H26C 120.0
Sc2 C26 H26C 75.7
H26A C26 H26C 132.7
H26B C26 H26C 57.9
C25A C26 H26D 152.9
C25B C26 H26D 120.0
Sc2 C26 H26D 123.3
H26A C26 H26D 59.1
H26B C26 H26D 67.9
H26C C26 H26D 120.0
O3 C27 C28 107.1(3)
O3 C27 H27A 110.3
C28 C27 H27A 110.3
O3 C27 H27B 110.3
C28 C27 H27B 110.3
H27A C27 H27B 108.6
C29B C28 C27 109.1(5)
C27 C28 C29A 105.8(4)
C27 C28 H28A 110.6
C29A C28 H28A 110.6
C29B C28 H28B 127.7
C27 C28 H28B 110.6
C29A C28 H28B 110.6
H28A C28 H28B 108.7
C29B C28 H28C 109.9
C27 C28 H28C 109.9
C29B C28 H28D 109.9
C27 C28 H28D 109.9
H28C C28 H28D 108.3
C30 C29A C28 105.5(6)
C30 C29A H29A 110.6
C28 C29A H29A 110.6
C30 C29A H29B 110.6
C28 C29A H29B 110.6
H29A C29A H29B 108.8
C28 C29B C30 106.4(6)
C28 C29B H29C 110.4
C30 C29B H29C 110.4
C28 C29B H29D 110.4
C30 C29B H29D 110.4
H29C C29B H29D 108.6
C29A C30 O3 109.9(4)
O3 C30 C29B 104.8(4)
C29A C30 H30A 109.7
O3 C30 H30A 109.7
C29A C30 H30B 109.7
O3 C30 H30B 109.7
H30A C30 H30B 108.2
O3 C30 H30C 110.8
C29B C30 H30C 110.8
O3 C30 H30D 110.8
C29B C30 H30D 110.8
H30C C30 H30D 108.9
O4 C31 C32 106.6(3)
O4 C31 H31A 110.4
C32 C31 H31A 110.4
O4 C31 H31B 110.4
C32 C31 H31B 110.4
H31A C31 H31B 108.6
C31 C32 C33 102.0(3)
C31 C32 H32A 111.4
C33 C32 H32A 111.4
C31 C32 H32B 111.4
C33 C32 H32B 111.4
H32A C32 H32B 109.2
C34 C33 C32 101.5(3)
C34 C33 H33A 111.5
C32 C33 H33A 111.5
C34 C33 H33B 111.5
C32 C33 H33B 111.5
H33A C33 H33B 109.3
O4 C34 C33 105.2(3)
O4 C34 H34A 110.7
C33 C34 H34A 110.7
O4 C34 H34B 110.7
C33 C34 H34B 110.7
H34A C34 H34B 108.8

loop_
_geom_bond_atom_site_label_1
_geom_bond_atom_site_label_2
_geom_bond_distance
Sc1 O2 2.208(3)
Sc1 O1 2.225(3)
Sc1 C1 2.373(4)
Sc1 C4 2.434(4)
Sc1 C9 2.447(4)
Sc1 C5 2.479(4)
Sc1 C8 2.485(4)
Sc1 C7 2.493(4)
Sc1 C6 2.557(4)
Sc2 O4 2.216(3)
Sc2 O3 2.233(3)
Sc2 C18 2.362(4)
Sc2 C26 2.438(4)
Sc2 C25B 2.448(13)
Sc2 C23 2.455(4)
Sc2 C22 2.467(4)
Sc2 C25A 2.484(6)
Sc2 C21 2.494(4)
Sc2 C24 2.569(4)
O1 C13 1.446(4)
O1 C10 1.464(5)
O2 C17 1.467(4)
O2 C14 1.474(4)
O3 C27 1.460(4)
O3 C30 1.462(4)
O4 C34 1.460(4)
O4 C31 1.465(4)
C1 C2 1.477(5)
C1 H1A 0.9900
C1 H1B 0.9900
C2 C3 1.310(6)
C2 H2 0.9500
C3 H3A 0.9500
C3 H3B 0.9500
C4 C5 1.387(6)
C4 H4A 0.9500
C4 H4B 0.9500
C5 C6 1.359(6)
C5 H5 0.9500
C6 H6A 0.9500
C6 H6B 0.9500
C7 C8 1.363(6)
C7 H7A 0.9500
C7 H7B 0.9500
C8 C9 1.421(6)
C8 H8 0.9500
C9 H9A 0.9500
C9 H9B 0.9500
C10 C11 1.403(6)
C10 H10A 0.9900
C10 H10B 0.9900
C11 C12 1.515(6)
C11 H11A 0.9900
C11 H11B 0.9900
C12 C13 1.518(5)
C12 H12A 0.9900
C12 H12B 0.9900
C13 H13A 0.9900
C13 H13B 0.9900
C14 C15 1.504(5)
C14 H14A 0.9900
C14 H14B 0.9900
C15 C16 1.527(5)
C15 H15A 0.9900
C15 H15B 0.9900
C16 C17 1.517(5)
C16 H16A 0.9900
C16 H16B 0.9900
C17 H17A 0.9900
C17 H17B 0.9900
C18 C19 1.476(5)
C18 H18A 0.9900
C18 H18B 0.9900
C19 C20 1.343(6)
C19 H19 0.9500
C20 H20A 0.9500
C20 H20B 0.9500
C21 C22 1.429(6)
C21 H21A 0.9500
C21 H21B 0.9500
C22 C23 1.389(6)
C22 H22 0.9500
C23 H23A 0.9500
C23 H23B 0.9500
C24 C25B 1.166(13)
C24 C25A 1.317(7)
C24 H24A 0.9500
C24 H24B 0.9500
C24 H24C 0.9500
C24 H24D 0.9500
C25A C26 1.395(7)
C25A H25A 0.9500
C25B C26 1.510(13)
C25B H25B 0.9500
C26 H26A 0.9500
C26 H26B 0.9500
C26 H26C 0.9500
C26 H26D 0.9500
C27 C28 1.484(6)
C27 H27A 0.9900
C27 H27B 0.9900
C28 C29B 1.375(10)
C28 C29A 1.539(9)
C28 H28A 0.9900
C28 H28B 0.9900
C28 H28C 0.9900
C28 H28D 0.9900
C29A C30 1.407(9)
C29A H29A 0.9900
C29A H29B 0.9900
C29B C30 1.551(10)
C29B H29C 0.9900
C29B H29D 0.9900
C30 H30A 0.9900
C30 H30B 0.9900
C30 H30C 0.9900
C30 H30D 0.9900
C31 C32 1.491(5)
C31 H31A 0.9900
C31 H31B 0.9900
C32 C33 1.529(5)
C32 H32A 0.9900
C32 H32B 0.9900
C33 C34 1.486(5)
C33 H33A 0.9900
C33 H33B 0.9900
C34 H34A 0.9900
C34 H34B 0.9900

loop_
_geom_torsion_atom_site_label_1
_geom_torsion_atom_site_label_2
_geom_torsion_atom_site_label_3
_geom_torsion_atom_site_label_4
_geom_torsion
C1 Sc1 O1 C13 -16.1(3)
C4 Sc1 O1 C13 -150.9(3)
C9 Sc1 O1 C13 127.2(3)
C5 Sc1 O1 C13 -119.5(3)
C8 Sc1 O1 C13 96.3(3)
C7 Sc1 O1 C13 67.3(3)
C6 Sc1 O1 C13 -92.3(3)
C1 Sc1 O1 C10 168.5(4)
C4 Sc1 O1 C10 33.7(4)
C9 Sc1 O1 C10 -48.2(4)
C5 Sc1 O1 C10 65.1(4)
C8 Sc1 O1 C10 -79.1(4)
C7 Sc1 O1 C10 -108.0(4)
C6 Sc1 O1 C10 92.3(4)
C1 Sc1 O2 C17 23.9(3)
C4 Sc1 O2 C17 158.7(3)
C9 Sc1 O2 C17 -119.4(3)
C5 Sc1 O2 C17 127.4(3)
C8 Sc1 O2 C17 -88.6(3)
C7 Sc1 O2 C17 -59.6(3)
C6 Sc1 O2 C17 100.1(3)
C1 Sc1 O2 C14 -170.9(3)
C4 Sc1 O2 C14 -36.1(3)
C9 Sc1 O2 C14 45.8(3)
C5 Sc1 O2 C14 -67.4(3)
C8 Sc1 O2 C14 76.6(3)
C7 Sc1 O2 C14 105.6(3)
C6 Sc1 O2 C14 -94.7(3)
C18 Sc2 O3 C27 37.3(3)
C26 Sc2 O3 C27 171.6(3)
C25B Sc2 O3 C27 137.7(4)
C23 Sc2 O3 C27 -109.0(3)
C22 Sc2 O3 C27 -79.3(3)
C25A Sc2 O3 C27 140.4(3)
C21 Sc2 O3 C27 -48.4(3)
C24 Sc2 O3 C27 113.1(3)
C18 Sc2 O3 C30 -163.0(3)
C26 Sc2 O3 C30 -28.7(3)
C25B Sc2 O3 C30 -62.6(4)
C23 Sc2 O3 C30 50.7(3)
C22 Sc2 O3 C30 80.5(3)
C25A Sc2 O3 C30 -59.9(3)
C21 Sc2 O3 C30 111.4(3)
C24 Sc2 O3 C30 -87.1(3)
C18 Sc2 O4 C34 163.5(3)
C26 Sc2 O4 C34 29.2(3)
C25B Sc2 O4 C34 62.8(4)
C23 Sc2 O4 C34 -50.2(3)
C22 Sc2 O4 C34 -80.4(3)
C25A Sc2 O4 C34 60.4(3)
C21 Sc2 O4 C34 -110.9(3)
C24 Sc2 O4 C34 87.5(3)
C18 Sc2 O4 C31 -14.4(3)
C26 Sc2 O4 C31 -148.8(3)
C25B Sc2 O4 C31 -115.1(4)
C23 Sc2 O4 C31 131.9(3)
C22 Sc2 O4 C31 101.7(3)
C25A Sc2 O4 C31 -117.5(3)
C21 Sc2 O4 C31 71.2(3)
C24 Sc2 O4 C31 -90.4(3)
O2 Sc1 C1 C2 -95.5(3)
O1 Sc1 C1 C2 82.3(3)
C4 Sc1 C1 C2 172.6(3)
C9 Sc1 C1 C2 -3.4(4)
C5 Sc1 C1 C2 162.6(3)
C8 Sc1 C1 C2 -19.4(4)
C7 Sc1 C1 C2 -5.3(3)
C6 Sc1 C1 C2 178.9(3)
Sc1 C1 C2 C3 109.2(5)
O2 Sc1 C4 C5 -110.1(3)
O1 Sc1 C4 C5 71.7(3)
C1 Sc1 C4 C5 -18.1(4)
C9 Sc1 C4 C5 159.4(3)
C8 Sc1 C4 C5 173.9(3)
C7 Sc1 C4 C5 158.5(3)
C6 Sc1 C4 C5 -25.3(3)
Sc1 C4 C5 C6 58.4(4)
O2 Sc1 C5 C6 -62.0(3)
O1 Sc1 C5 C6 118.8(3)
C1 Sc1 C5 C6 31.6(3)
C4 Sc1 C5 C6 -135.3(4)
C9 Sc1 C5 C6 -157.4(3)
C8 Sc1 C5 C6 -145.1(3)
C7 Sc1 C5 C6 149.3(5)
O2 Sc1 C5 C4 73.3(3)
O1 Sc1 C5 C4 -105.9(3)
C1 Sc1 C5 C4 166.9(3)
C9 Sc1 C5 C4 -22.1(3)
C8 Sc1 C5 C4 -9.8(4)
C7 Sc1 C5 C4 -75.4(7)
C6 Sc1 C5 C4 135.3(4)
C4 C5 C6 Sc1 -56.0(4)
O2 Sc1 C6 C5 119.8(3)
O1 Sc1 C6 C5 -60.4(3)
C1 Sc1 C6 C5 -148.3(3)
C4 Sc1 C6 C5 26.4(3)
C9 Sc1 C6 C5 33.8(4)
C8 Sc1 C6 C5 93.4(6)
C7 Sc1 C6 C5 -160.1(4)
O2 Sc1 C7 C8 -63.8(3)
O1 Sc1 C7 C8 115.7(3)
C1 Sc1 C7 C8 -154.6(3)
C4 Sc1 C7 C8 27.9(4)
C9 Sc1 C7 C8 26.8(3)
C5 Sc1 C7 C8 85.7(7)
C6 Sc1 C7 C8 -143.0(4)
Sc1 C7 C8 C9 -54.3(4)
O2 Sc1 C8 C7 112.9(3)
O1 Sc1 C8 C7 -66.5(3)
C1 Sc1 C8 C7 27.4(3)
C4 Sc1 C8 C7 -161.8(3)
C9 Sc1 C8 C7 -135.1(5)
C5 Sc1 C8 C7 -156.1(3)
C6 Sc1 C8 C7 140.0(4)
O2 Sc1 C8 C9 -112.0(3)
O1 Sc1 C8 C9 68.6(3)
C1 Sc1 C8 C9 162.5(3)
C4 Sc1 C8 C9 -26.6(3)
C5 Sc1 C8 C9 -20.9(4)
C7 Sc1 C8 C9 135.1(5)
C6 Sc1 C8 C9 -84.8(6)
C7 C8 C9 Sc1 55.4(4)
O2 Sc1 C9 C8 64.6(3)
O1 Sc1 C9 C8 -113.9(3)
C1 Sc1 C9 C8 -27.7(4)
C4 Sc1 C9 C8 155.2(3)
C5 Sc1 C9 C8 167.1(3)
C7 Sc1 C9 C8 -25.5(3)
C6 Sc1 C9 C8 148.9(3)
C13 O1 C10 C11 24.7(6)
Sc1 O1 C10 C11 -159.2(4)
O1 C10 C11 C12 -30.6(6)
C10 C11 C12 C13 24.8(6)
C10 O1 C13 C12 -8.4(5)
Sc1 O1 C13 C12 175.6(2)
C11 C12 C13 O1 -9.5(4)
C17 O2 C14 C15 -13.6(4)
Sc1 O2 C14 C15 179.9(2)
O2 C14 C15 C16 35.0(4)
C14 C15 C16 C17 -42.6(4)
C14 O2 C17 C16 -13.6(4)
Sc1 O2 C17 C16 154.3(2)
C15 C16 C17 O2 34.7(4)
O4 Sc2 C18 C19 85.0(3)
O3 Sc2 C18 C19 -93.3(3)
C26 Sc2 C18 C19 178.0(3)
C25B Sc2 C18 C19 163.2(4)
C23 Sc2 C18 C19 -2.4(5)
C22 Sc2 C18 C19 -17.6(4)
C25A Sc2 C18 C19 -171.9(3)
C21 Sc2 C18 C19 -1.8(3)
C24 Sc2 C18 C19 173.6(3)
Sc2 C18 C19 C20 -110.9(5)
O4 Sc2 C21 C22 115.4(3)
O3 Sc2 C21 C22 -65.6(3)
C18 Sc2 C21 C22 -153.5(3)
C26 Sc2 C21 C22 26.8(4)
C25B Sc2 C21 C22 92.8(11)
C23 Sc2 C21 C22 26.1(2)
C25A Sc2 C21 C22 -22.7(9)
C24 Sc2 C21 C22 -167.4(5)
Sc2 C21 C22 C23 -55.7(4)
O4 Sc2 C22 C23 68.2(3)
O3 Sc2 C22 C23 -113.5(3)
C18 Sc2 C22 C23 164.5(2)
C26 Sc2 C22 C23 -27.2(3)
C25B Sc2 C22 C23 -16.8(7)
C25A Sc2 C22 C23 -51.9(4)
C21 Sc2 C22 C23 135.0(4)
C24 Sc2 C22 C23 -60.3(7)
O4 Sc2 C22 C21 -66.8(3)
O3 Sc2 C22 C21 111.5(3)
C18 Sc2 C22 C21 29.5(3)
C26 Sc2 C22 C21 -162.2(3)
C25B Sc2 C22 C21 -151.7(6)
C23 Sc2 C22 C21 -135.0(4)
C25A Sc2 C22 C21 173.2(3)
C24 Sc2 C22 C21 164.7(5)
C21 C22 C23 Sc2 56.2(4)
O4 Sc2 C23 C22 -114.2(3)
O3 Sc2 C23 C22 63.8(3)
C18 Sc2 C23 C22 -25.9(4)
C26 Sc2 C23 C22 153.9(3)
C25B Sc2 C23 C22 169.4(4)
C25A Sc2 C23 C22 143.2(3)
C21 Sc2 C23 C22 -26.6(3)
C24 Sc2 C23 C22 159.8(3)
O4 Sc2 C24 C25B -65.4(7)
O3 Sc2 C24 C25B 116.0(7)
C18 Sc2 C24 C25B -156.6(8)
C26 Sc2 C24 C25B 27.1(7)
C23 Sc2 C24 C25B 20.2(8)
C22 Sc2 C24 C25B 64.4(10)
C25A Sc2 C24 C25B 52.4(7)
C21 Sc2 C24 C25B -142.3(8)
O4 Sc2 C24 C25A -117.7(4)
O3 Sc2 C24 C25A 63.7(4)
C18 Sc2 C24 C25A 151.1(4)
C26 Sc2 C24 C25A -25.3(3)
C25B Sc2 C24 C25A -52.4(7)
C23 Sc2 C24 C25A -32.2(5)
C22 Sc2 C24 C25A 12.0(8)
C21 Sc2 C24 C25A 165.3(4)
C25B C24 C25A C26 -25.5(9)
Sc2 C24 C25A C26 54.9(6)
C25B C24 C25A Sc2 -80.4(9)
O4 Sc2 C25A C24 65.0(4)
O3 Sc2 C25A C24 -114.3(4)
C18 Sc2 C25A C24 -28.7(4)
C26 Sc2 C25A C24 137.9(6)
C25B Sc2 C25A C24 59.3(8)
C23 Sc2 C25A C24 157.4(3)
C22 Sc2 C25A C24 -175.5(3)
C21 Sc2 C25A C24 -158.1(6)
O4 Sc2 C25A C26 -72.9(3)
O3 Sc2 C25A C26 107.8(3)
C18 Sc2 C25A C26 -166.6(3)
C25B Sc2 C25A C26 -78.6(8)
C23 Sc2 C25A C26 19.5(4)
C22 Sc2 C25A C26 46.6(4)
C21 Sc2 C25A C26 64.0(9)
C24 Sc2 C25A C26 -137.9(6)
C25A C24 C25B C26 24.5(9)
Sc2 C24 C25B C26 -57.0(11)
C25A C24 C25B Sc2 81.5(7)
O4 Sc2 C25B C24 111.8(7)
O3 Sc2 C25B C24 -67.5(7)
C18 Sc2 C25B C24 23.1(7)
C26 Sc2 C25B C24 -138.8(10)
C23 Sc2 C25B C24 -165.5(6)
C22 Sc2 C25B C24 -155.8(4)
C25A Sc2 C25B C24 -73.9(9)
C21 Sc2 C25B C24 134.8(9)
O4 Sc2 C25B C26 -109.5(5)
O3 Sc2 C25B C26 71.3(5)
C18 Sc2 C25B C26 161.9(4)
C23 Sc2 C25B C26 -26.7(6)
C22 Sc2 C25B C26 -17.0(9)
C25A Sc2 C25B C26 64.9(7)
C21 Sc2 C25B C26 -86.4(12)
C24 Sc2 C25B C26 138.8(10)
C24 C25A C26 C25B 22.2(8)
Sc2 C25A C26 C25B 79.7(8)
C24 C25A C26 Sc2 -57.6(6)
C24 C25B C26 C25A -26.4(10)
Sc2 C25B C26 C25A -87.6(7)
C24 C25B C26 Sc2 61.2(12)
O4 Sc2 C26 C25A 111.0(3)
O3 Sc2 C26 C25A -69.3(3)
C18 Sc2 C26 C25A 18.4(4)
C25B Sc2 C26 C25A 43.6(6)
C23 Sc2 C26 C25A -161.4(3)
C22 Sc2 C26 C25A -146.8(3)
C21 Sc2 C26 C25A -162.1(3)
C24 Sc2 C26 C25A 23.3(3)
O4 Sc2 C26 C25B 67.4(6)
O3 Sc2 C26 C25B -113.0(6)
C18 Sc2 C26 C25B -25.3(6)
C23 Sc2 C26 C25B 154.9(6)
C22 Sc2 C26 C25B 169.5(6)
C25A Sc2 C26 C25B -43.6(6)
C21 Sc2 C26 C25B 154.3(6)
C24 Sc2 C26 C25B -20.4(6)
C30 O3 C27 C28 0.2(5)
Sc2 O3 C27 C28 163.3(3)
O3 C27 C28 C29B -14.3(7)
O3 C27 C28 C29A 11.1(6)
C29B C28 C29A C30 82.8(14)
C27 C28 C29A C30 -18.7(8)
C27 C28 C29B C30 21.6(8)
C29A C28 C29B C30 -64.6(12)
C28 C29A C30 O3 19.4(7)
C28 C29A C30 C29B -62.4(12)
C27 O3 C30 C29A -12.8(6)
Sc2 O3 C30 C29A -175.0(4)
C27 O3 C30 C29B 12.1(6)
Sc2 O3 C30 C29B -150.1(4)
C28 C29B C30 C29A 84.8(14)
C28 C29B C30 O3 -21.0(8)
C34 O4 C31 C32 5.3(4)
Sc2 O4 C31 C32 -176.3(3)
O4 C31 C32 C33 -28.4(4)
C31 C32 C33 C34 40.4(4)
C31 O4 C34 C33 20.9(4)
Sc2 O4 C34 C33 -157.2(3)
C32 C33 C34 O4 -37.9(4)
